data_4349166
loop_
_publ_author_name
'Iranmanesh, Hasti'
'Arachchige, Kasun S. A.'
'Bhadbhade, Mohan'
'Donald, William A.'
'Liew, Jane Y.'
'Liu, Kenny T.-C.'
'Luis, Ena T.'
'Moore, Evan G.'
'Price, Jason R.'
'Yan, Hong'
'Yang, Jiajia'
'Beves, Jonathon E.'

_publ_section_title
;
 Chiral Ruthenium(II) Complexes as Supramolecular Building Blocks for
 Heterometallic Self-Assembly.
;
_journal_issue 24
_journal_name_full 'Inorganic chemistry'
_journal_page_first 12737
_journal_page_last 12751
_journal_paper_doi 10.1021/acs.inorgchem.6b02007
_journal_volume 55
_journal_year 2016
_chemical_formula_moiety 'C34 H22 Br2 N6 Ru, 2(F6 P)'
_chemical_formula_sum 'C34 H22 Br2 F12 N6 P2 Ru'
_chemical_formula_weight 1065.40
_space_group_crystal_system monoclinic
_space_group_IT_number 9
_space_group_name_Hall 'C -2yc'
_space_group_name_H-M_alt 'C 1 c 1'
_atom_sites_solution_hydrogens geom
_atom_sites_solution_primary direct
_audit_creation_date 2016-02-23
_audit_creation_method
;
Olex2 1.2
(compiled 2016.02.16 svn.r3265 for OlexSys, GUI svn.r5155)
;
_audit_update_record
;
2016-02-23 # Formatted by publCIF
;
_cell_angle_alpha 90
_cell_angle_beta 102.726(3)
_cell_angle_gamma 90
_cell_formula_units_Z 8
_cell_length_a 18.8064(10)
_cell_length_b 18.7873(10)
_cell_length_c 22.3898(12)
_cell_measurement_reflns_used 9837
_cell_measurement_temperature 150(2)
_cell_measurement_theta_max 25.8265
_cell_measurement_theta_min 2.229
_cell_volume 7716.5(7)
_computing_cell_refinement '<i>APEX2</i> (Bruker, 2007)'
_computing_data_collection '<i>APEX2</i> (Bruker, 2007)'
_computing_data_reduction '<i>APEX2</i> (Bruker, 2007)'
_computing_molecular_graphics 'Olex2 (Dolomanov et al., 2009)'
_computing_publication_material 'Olex2 (Dolomanov et al., 2009)'
_computing_structure_refinement 'ShelXL (Sheldrick, 2015)'
_computing_structure_solution 'ShelXS (Sheldrick, 2008)'
_diffrn_ambient_temperature 150(2)
_diffrn_detector_type 'CCD area detector'
_diffrn_measured_fraction_theta_full 0.982
_diffrn_measured_fraction_theta_max 0.982
_diffrn_measurement_device_type 'Bruker kappa APEXII CCD Diffractometer'
_diffrn_measurement_method '\f scans, and \w scans with \k offsets'
_diffrn_radiation_type MoK\a
_diffrn_radiation_wavelength 0.71073
_diffrn_reflns_av_R_equivalents 0.1124
_diffrn_reflns_av_unetI/netI 0.0875
_diffrn_reflns_Laue_measured_fraction_full 0.982
_diffrn_reflns_Laue_measured_fraction_max 0.982
_diffrn_reflns_limit_h_max 24
_diffrn_reflns_limit_h_min -23
_diffrn_reflns_limit_k_max 23
_diffrn_reflns_limit_k_min -24
_diffrn_reflns_limit_l_max 27
_diffrn_reflns_limit_l_min -26
_diffrn_reflns_number 55304
_diffrn_reflns_point_group_measured_fraction_full 0.915
_diffrn_reflns_point_group_measured_fraction_max 0.915
_diffrn_reflns_theta_full 24.999
_diffrn_reflns_theta_max 24.999
_diffrn_reflns_theta_min 1.865
_diffrn_source 'Incoatec I\mS microfocus X-ray source'
_exptl_absorpt_coefficient_mu 2.654
_exptl_absorpt_correction_T_max 0.7455
_exptl_absorpt_correction_T_min 0.5641
_exptl_absorpt_correction_type multi-scan
_exptl_absorpt_process_details
;
SADABS-2012/1 (Bruker,2012) was used for absorption correction.
wR2(int) was 0.1278 before and 0.1010 after correction.
The Ratio of minimum to maximum transmission is 0.7567.
The \l/2 correction factor is 0.0015.
;
_exptl_crystal_colour 'clear dark red'
_exptl_crystal_colour_lustre clear
_exptl_crystal_colour_modifier dark
_exptl_crystal_colour_primary red
_exptl_crystal_density_diffrn 1.834
_exptl_crystal_description plate
_exptl_crystal_F_000 4160
_exptl_crystal_size_max 0.45
_exptl_crystal_size_mid 0.34
_exptl_crystal_size_min 0.31
_refine_diff_density_max 1.799
_refine_diff_density_min -0.892
_refine_diff_density_rms 0.116
_refine_ls_abs_structure_details
;
 Flack x determined using 4371 quotients [(I+)-(I-)]/[(I+)+(I-)]
 (Parsons, Flack and Wagner, Acta Cryst. B69 (2013) 249-259).
;
_refine_ls_abs_structure_Flack 0.083(6)
_refine_ls_extinction_coef 0.00015(6)
_refine_ls_extinction_expression Fc^*^=kFc[1+0.001xFc^2^\l^3^/sin(2\q)]^-1/4^
_refine_ls_extinction_method 'SHELXL-2014/7 (Sheldrick 2014'
_refine_ls_goodness_of_fit_ref 1.037
_refine_ls_hydrogen_treatment constr
_refine_ls_matrix_type full
_refine_ls_number_parameters 1028
_refine_ls_number_reflns 12425
_refine_ls_number_restraints 263
_refine_ls_restrained_S_all 1.032
_refine_ls_R_factor_all 0.0570
_refine_ls_R_factor_gt 0.0503
_refine_ls_shift/su_max 0.001
_refine_ls_shift/su_mean 0.000
_refine_ls_structure_factor_coef Fsqd
_refine_ls_weighting_details 'w=1/[\s^2^(Fo^2^)+(0.0639P)^2^+8.6788P] where P=(Fo^2^+2Fc^2^)/3'
_refine_ls_weighting_scheme calc
_refine_ls_wR_factor_gt 0.1204
_refine_ls_wR_factor_ref 0.1232
_reflns_Friedel_coverage 0.863
_reflns_Friedel_fraction_full 0.848
_reflns_Friedel_fraction_max 0.848
_reflns_number_gt 10989
_reflns_number_total 12425
_reflns_threshold_expression 'I > 2\s(I)'
_cod_data_source_file '[Ru(phen)2(2)](PF6)2.cif'
_cod_data_source_block cc_a
_cod_database_code 4349166
_shelx_space_group_comment
;
The symmetry employed for this shelxl refinement is uniquely defined
by the following loop, which should always be used as a source of
symmetry information in preference to the above space-group names.
They are only intended as comments.
;
_shelx_estimated_absorpt_t_max 0.7455
_shelx_estimated_absorpt_t_min 0.5541
_olex2_refinement_description
;
1. Fixed Uiso
 At 1.2 times of:
  All C(H) groups
2. Rigid body (RIGU) restrains
 C23, C24, C25, C26, C27
 with sigma for 1-2 distances of 0.004 and sigma for 1-3 distances of 0.004
 N9, C50, C51, C54, C55, C56
 with sigma for 1-2 distances of 0.004 and sigma for 1-3 distances of 0.004
 N10, C45, C46, C47, C48, C49
 with sigma for 1-2 distances of 0.004 and sigma for 1-3 distances of 0.004
 C62, C63, C66, C67, C68
 with sigma for 1-2 distances of 0.004 and sigma for 1-3 distances of 0.004
 C26, C27, C28, C29, C30, C31
 with sigma for 1-2 distances of 0.004 and sigma for 1-3 distances of 0.004
 N1, C1, C2, C3, C4, C5
 with sigma for 1-2 distances of 0.004 and sigma for 1-3 distances of 0.004
 N2, C6, C7, C8, C9, C10
 with sigma for 1-2 distances of 0.004 and sigma for 1-3 distances of 0.004
 C40, C41, C42, C43, C44
 with sigma for 1-2 distances of 0.004 and sigma for 1-3 distances of 0.004
 N7, C35, C36, C37, C38
 with sigma for 1-2 distances of 0.004 and sigma for 1-3 distances of 0.004
3.a Aromatic/amide H refined with riding coordinates:
 C1(H1), C2(H2), C4(H4), C7(H7), C8(H8), C10(H10), C11(H11), C12(H12),
 C13(H13), C18(H18), C19(H19), C20(H20), C21(H21), C22(H22), C23(H23), C24(H24),
  C25(H25), C28(H28), C29(H29), C32(H32), C33(H33), C34(H34), C35(H35),
 C37(H37), C38(H38), C41(H41), C42(H42), C44(H44), C45(H45), C46(H46), C47(H47),
  C52(H52), C53(H53), C54(H54), C55(H55), C56(H56), C57(H57), C58(H58),
 C59(H59), C64(H64), C65(H65), C66(H66), C67(H67), C68(H68)
;
_shelx_shelxl_version_number 2014/7
_olex2_submission_special_instructions 'No special instructions were received'

loop_
_space_group_symop_operation_xyz
'x, y, z'
'x, -y, z+1/2'
'x+1/2, y+1/2, z'
'x+1/2, -y+1/2, z+1/2'

loop_
_atom_site_label
_atom_site_type_symbol
_atom_site_fract_x
_atom_site_fract_y
_atom_site_fract_z
_atom_site_U_iso_or_equiv
_atom_site_adp_type
_atom_site_occupancy
_atom_site_site_symmetry_order
_atom_site_calc_flag
_atom_site_refinement_flags_posn
_atom_site_refinement_flags_adp
Ru1 Ru 0.49991(4) 0.44006(4) 0.50191(4) 0.0192(2) Uani 1 1 d . .
Br1 Br 0.73483(7) 0.33366(8) 0.39525(7) 0.0524(4) Uani 1 1 d . .
Br2 Br 0.21118(6) 0.54861(7) 0.38936(6) 0.0464(4) Uani 1 1 d . .
N1 N 0.5460(4) 0.4134(4) 0.4303(4) 0.0185(17) Uani 1 1 d . U
N2 N 0.4183(4) 0.4695(4) 0.4280(4) 0.0220(18) Uani 1 1 d . U
N3 N 0.5410(5) 0.5426(4) 0.5069(4) 0.024(2) Uani 1 1 d . .
N4 N 0.4511(5) 0.4808(5) 0.5684(4) 0.028(2) Uani 1 1 d . .
N5 N 0.5834(4) 0.3991(4) 0.5697(4) 0.0183(18) Uani 1 1 d . .
N6 N 0.4605(4) 0.3386(4) 0.5068(4) 0.0218(19) Uani 1 1 d . .
C1 C 0.5304(6) 0.4135(6) 0.3220(6) 0.034(2) Uani 1 1 d . U
H1 H 0.5013 0.4236 0.2826 0.041 Uiso 1 1 calc R .
C2 C 0.5994(6) 0.3830(6) 0.3273(6) 0.037(3) Uani 1 1 d . U
H2 H 0.6174 0.3722 0.2919 0.045 Uiso 1 1 calc R .
C3 C 0.6398(6) 0.3692(6) 0.3839(6) 0.032(2) Uani 1 1 d . U
C4 C 0.6140(6) 0.3856(6) 0.4348(6) 0.033(2) Uani 1 1 d . U
H4 H 0.6442 0.3774 0.4742 0.039 Uiso 1 1 calc R .
C5 C 0.5043(5) 0.4289(5) 0.3731(5) 0.022(2) Uani 1 1 d . U
C6 C 0.4338(5) 0.4617(5) 0.3724(5) 0.018(2) Uani 1 1 d . U
C7 C 0.3867(6) 0.4842(6) 0.3214(5) 0.034(3) Uani 1 1 d . U
H7 H 0.4004 0.4815 0.2830 0.040 Uiso 1 1 calc R .
C8 C 0.3201(6) 0.5106(6) 0.3237(6) 0.033(2) Uani 1 1 d . U
H8 H 0.2867 0.5255 0.2877 0.039 Uiso 1 1 calc R .
C9 C 0.3029(6) 0.5149(6) 0.3806(6) 0.029(2) Uani 1 1 d . U
C10 C 0.3525(5) 0.4938(6) 0.4320(5) 0.030(2) Uani 1 1 d . U
H10 H 0.3401 0.4964 0.4708 0.036 Uiso 1 1 calc R .
C11 C 0.4059(6) 0.4494(6) 0.5988(5) 0.031(3) Uani 1 1 d . .
H11 H 0.3942 0.4007 0.5907 0.037 Uiso 1 1 calc R .
C12 C 0.3748(6) 0.4850(7) 0.6419(5) 0.034(3) Uani 1 1 d . .
H12 H 0.3408 0.4618 0.6610 0.041 Uiso 1 1 calc R .
C13 C 0.3953(7) 0.5556(7) 0.6559(6) 0.043(3) Uani 1 1 d . .
H13 H 0.3762 0.5803 0.6859 0.051 Uiso 1 1 calc R .
C14 C 0.4434(6) 0.5901(7) 0.6266(6) 0.037(3) Uani 1 1 d . .
C15 C 0.4713(6) 0.5502(5) 0.5823(5) 0.023(2) Uani 1 1 d . .
C16 C 0.5177(6) 0.5835(6) 0.5501(5) 0.030(3) Uani 1 1 d . .
C17 C 0.5382(6) 0.6557(5) 0.5610(6) 0.033(3) Uani 1 1 d . .
C18 C 0.5135(8) 0.6925(7) 0.6074(7) 0.050(4) Uani 1 1 d . .
H18 H 0.5294 0.7399 0.6175 0.060 Uiso 1 1 calc R .
C19 C 0.4664(7) 0.6601(7) 0.6382(6) 0.043(3) Uani 1 1 d . .
H19 H 0.4491 0.6865 0.6683 0.052 Uiso 1 1 calc R .
C20 C 0.5842(6) 0.6833(6) 0.5261(8) 0.052(4) Uani 1 1 d . .
H20 H 0.6011 0.7309 0.5329 0.063 Uiso 1 1 calc R .
C21 C 0.6053(6) 0.6439(6) 0.4827(6) 0.041(3) Uani 1 1 d . .
H21 H 0.6352 0.6640 0.4580 0.049 Uiso 1 1 calc R .
C22 C 0.5830(6) 0.5742(6) 0.4748(6) 0.040(3) Uani 1 1 d . .
H22 H 0.5988 0.5470 0.4443 0.048 Uiso 1 1 calc R .
C23 C 0.6425(6) 0.4298(7) 0.5990(6) 0.035(3) Uani 1 1 d . U
H23 H 0.6516 0.4777 0.5892 0.042 Uiso 1 1 calc R .
C24 C 0.6943(6) 0.3944(7) 0.6454(6) 0.038(3) Uani 1 1 d . U
H24 H 0.7377 0.4180 0.6651 0.046 Uiso 1 1 calc R .
C25 C 0.6813(7) 0.3258(7) 0.6615(6) 0.043(3) Uani 1 1 d . U
H25 H 0.7157 0.3017 0.6923 0.051 Uiso 1 1 calc R .
C26 C 0.6167(7) 0.2918(6) 0.6320(5) 0.032(2) Uani 1 1 d . U
C27 C 0.5672(5) 0.3302(5) 0.5853(5) 0.021(2) Uani 1 1 d . U
C28 C 0.5960(7) 0.2221(6) 0.6435(6) 0.042(3) Uani 1 1 d . U
H28 H 0.6262 0.1959 0.6756 0.050 Uiso 1 1 calc R .
C29 C 0.5365(8) 0.1915(6) 0.6118(6) 0.043(3) Uani 1 1 d . U
H29 H 0.5265 0.1437 0.6210 0.051 Uiso 1 1 calc R .
C30 C 0.4855(6) 0.2280(5) 0.5631(5) 0.028(2) Uani 1 1 d . U
C31 C 0.5043(6) 0.2992(6) 0.5509(5) 0.024(2) Uani 1 1 d . U
C32 C 0.4223(7) 0.1982(6) 0.5272(6) 0.039(3) Uani 1 1 d . .
H32 H 0.4093 0.1503 0.5331 0.047 Uiso 1 1 calc R .
C33 C 0.3807(6) 0.2386(6) 0.4842(6) 0.039(3) Uani 1 1 d . .
H33 H 0.3369 0.2195 0.4602 0.047 Uiso 1 1 calc R .
C34 C 0.4003(5) 0.3086(5) 0.4739(5) 0.026(2) Uani 1 1 d . .
H34 H 0.3698 0.3355 0.4424 0.032 Uiso 1 1 calc R .
Ru2 Ru 0.95585(4) 0.55827(4) 0.81429(4) 0.0192(2) Uani 1 1 d . .
Br3 Br 1.09392(8) 0.29983(6) 0.92942(8) 0.0524(4) Uani 1 1 d . .
Br4 Br 0.87506(8) 0.82161(6) 0.91935(7) 0.0490(4) Uani 1 1 d . .
N7 N 1.0014(4) 0.4974(4) 0.8880(4) 0.024(2) Uani 1 1 d . U
N8 N 0.9458(4) 0.6227(4) 0.8850(4) 0.0206(19) Uani 1 1 d . .
N9 N 0.8534(4) 0.5190(4) 0.8096(4) 0.0219(18) Uani 1 1 d . U
N10 N 0.8959(4) 0.6219(4) 0.7455(4) 0.0190(17) Uani 1 1 d . U
N11 N 0.9800(4) 0.4914(5) 0.7478(4) 0.022(2) Uani 1 1 d . .
N12 N 1.0574(4) 0.5982(4) 0.8090(4) 0.024(2) Uani 1 1 d . .
C35 C 1.0295(7) 0.4282(6) 0.8859(6) 0.035(3) Uani 1 1 d . U
H35 H 1.0288 0.4068 0.8473 0.041 Uiso 1 1 calc R .
C36 C 1.0572(6) 0.3917(5) 0.9372(6) 0.032(2) Uani 1 1 d . U
C37 C 1.0573(6) 0.4183(6) 0.9937(6) 0.035(3) Uani 1 1 d . U
H37 H 1.0768 0.3918 1.0297 0.042 Uiso 1 1 calc R .
C38 C 1.0276(7) 0.4861(6) 0.9970(5) 0.036(3) Uani 1 1 d . U
H38 H 1.0268 0.5064 1.0357 0.044 Uiso 1 1 calc R .
C39 C 0.9992(6) 0.5242(6) 0.9431(5) 0.027(3) Uani 1 1 d . .
C40 C 0.9664(5) 0.5951(5) 0.9424(5) 0.023(2) Uani 1 1 d . U
C41 C 0.9564(6) 0.6291(7) 0.9927(6) 0.037(3) Uani 1 1 d . U
H41 H 0.9682 0.6064 1.0315 0.044 Uiso 1 1 calc R .
C42 C 0.9281(6) 0.6990(6) 0.9872(6) 0.033(2) Uani 1 1 d . U
H42 H 0.9224 0.7249 1.0223 0.040 Uiso 1 1 calc R .
C43 C 0.9094(6) 0.7279(6) 0.9306(6) 0.033(2) Uani 1 1 d . U
C44 C 0.9189(5) 0.6904(6) 0.8796(5) 0.027(2) Uani 1 1 d . U
H44 H 0.9065 0.7121 0.8403 0.032 Uiso 1 1 calc R .
C45 C 0.9190(6) 0.6753(6) 0.7164(5) 0.030(2) Uani 1 1 d . U
H45 H 0.9690 0.6880 0.7273 0.036 Uiso 1 1 calc R .
C46 C 0.8721(7) 0.7145(6) 0.6693(5) 0.034(3) Uani 1 1 d . U
H46 H 0.8902 0.7522 0.6487 0.041 Uiso 1 1 calc R .
C47 C 0.7986(7) 0.6956(7) 0.6544(6) 0.040(3) Uani 1 1 d . U
H47 H 0.7658 0.7200 0.6227 0.049 Uiso 1 1 calc R .
C48 C 0.7734(6) 0.6410(6) 0.6863(5) 0.033(3) Uani 1 1 d . U
C49 C 0.8245(5) 0.6043(5) 0.7315(5) 0.020(2) Uani 1 1 d . U
C50 C 0.8004(5) 0.5494(5) 0.7666(5) 0.023(2) Uani 1 1 d . U
C51 C 0.7274(6) 0.5300(6) 0.7549(6) 0.032(2) Uani 1 1 d . U
C52 C 0.6769(6) 0.5677(7) 0.7067(6) 0.041(3) Uani 1 1 d . .
H52 H 0.6268 0.5548 0.6980 0.050 Uiso 1 1 calc R .
C53 C 0.6988(6) 0.6202(8) 0.6740(6) 0.046(3) Uani 1 1 d . .
H53 H 0.6644 0.6434 0.6426 0.055 Uiso 1 1 calc R .
C54 C 0.7080(7) 0.4759(6) 0.7888(7) 0.045(3) Uani 1 1 d . U
H54 H 0.6589 0.4598 0.7817 0.054 Uiso 1 1 calc R .
C55 C 0.7606(7) 0.4455(6) 0.8332(7) 0.043(3) Uani 1 1 d . U
H55 H 0.7478 0.4082 0.8575 0.051 Uiso 1 1 calc R .
C56 C 0.8309(6) 0.4676(6) 0.8432(5) 0.029(2) Uani 1 1 d . U
H56 H 0.8657 0.4460 0.8753 0.035 Uiso 1 1 calc R .
C57 C 0.9408(6) 0.4391(6) 0.7178(6) 0.035(3) Uani 1 1 d . .
H57 H 0.8940 0.4303 0.7258 0.042 Uiso 1 1 calc R .
C58 C 0.9646(7) 0.3953(6) 0.6741(5) 0.036(3) Uani 1 1 d . .
H58 H 0.9361 0.3559 0.6559 0.043 Uiso 1 1 calc R .
C59 C 1.0272(7) 0.4106(7) 0.6596(6) 0.040(3) Uani 1 1 d . .
H59 H 1.0434 0.3821 0.6302 0.048 Uiso 1 1 calc R .
C60 C 1.0712(6) 0.4691(6) 0.6872(5) 0.030(3) Uani 1 1 d . .
C61 C 1.0437(5) 0.5086(5) 0.7330(5) 0.023(2) Uani 1 1 d . .
C62 C 1.0866(5) 0.5649(6) 0.7650(5) 0.025(2) Uani 1 1 d . U
C63 C 1.1528(5) 0.5826(6) 0.7515(5) 0.028(2) Uani 1 1 d . U
C64 C 1.1759(7) 0.5456(7) 0.7052(6) 0.040(3) Uani 1 1 d . .
H64 H 1.2205 0.5589 0.6949 0.048 Uiso 1 1 calc R .
C65 C 1.1369(7) 0.4917(7) 0.6746(6) 0.039(3) Uani 1 1 d . .
H65 H 1.1548 0.4682 0.6433 0.047 Uiso 1 1 calc R .
C66 C 1.1920(6) 0.6377(6) 0.7872(6) 0.034(2) Uani 1 1 d . U
H66 H 1.2379 0.6522 0.7803 0.041 Uiso 1 1 calc R .
C67 C 1.1641(6) 0.6701(6) 0.8313(6) 0.036(3) Uani 1 1 d . U
H67 H 1.1907 0.7066 0.8559 0.043 Uiso 1 1 calc R .
C68 C 1.0950(6) 0.6486(6) 0.8402(5) 0.027(2) Uani 1 1 d . U
H68 H 1.0754 0.6723 0.8705 0.032 Uiso 1 1 calc R .
P1 P 0.38362(19) 0.24486(17) 0.29030(17) 0.0437(8) Uani 1 1 d . .
F1 F 0.3475(6) 0.1996(7) 0.2328(6) 0.109(4) Uani 1 1 d . .
F2 F 0.4228(8) 0.2914(5) 0.3481(6) 0.111(5) Uani 1 1 d . .
F3 F 0.4557(5) 0.2507(5) 0.2669(4) 0.072(3) Uani 1 1 d . .
F4 F 0.3106(5) 0.2411(5) 0.3141(6) 0.096(4) Uani 1 1 d . .
F5 F 0.3540(7) 0.3146(5) 0.2523(6) 0.107(5) Uani 1 1 d . .
F6 F 0.4131(4) 0.1760(4) 0.3267(5) 0.066(2) Uani 1 1 d . .
P2 P 0.81309(19) 0.50901(18) 0.5403(2) 0.0498(10) Uani 1 1 d . .
F7 F 0.8402(6) 0.5023(7) 0.4799(5) 0.098(4) Uani 1 1 d . .
F8 F 0.7875(6) 0.5156(6) 0.6016(5) 0.097(4) Uani 1 1 d . .
F9 F 0.8917(5) 0.5322(5) 0.5754(5) 0.081(3) Uani 1 1 d . .
F10 F 0.7338(4) 0.4849(4) 0.5048(4) 0.067(2) Uani 1 1 d . .
F11 F 0.8321(6) 0.4271(4) 0.5551(4) 0.073(3) Uani 1 1 d . .
F12 F 0.7933(5) 0.5878(5) 0.5252(7) 0.119(5) Uani 1 1 d . .
P3 P 0.51542(18) 0.36206(17) 0.77328(19) 0.0457(9) Uani 1 1 d . .
F13 F 0.5299(5) 0.4328(4) 0.7381(5) 0.077(3) Uani 1 1 d . .
F14 F 0.4991(5) 0.2911(4) 0.8078(5) 0.071(3) Uani 1 1 d . .
F15 F 0.5983(5) 0.3448(6) 0.7844(7) 0.115(5) Uani 1 1 d . .
F16 F 0.5272(7) 0.4042(5) 0.8348(4) 0.101(4) Uani 1 1 d . .
F17 F 0.4303(4) 0.3779(5) 0.7601(5) 0.072(3) Uani 1 1 d . .
F18 F 0.5006(7) 0.3205(6) 0.7091(6) 0.099(4) Uani 1 1 d . .
P4 P 0.20416(17) 0.37257(18) 0.52633(17) 0.0421(8) Uani 1 1 d . .
F19 F 0.2636(4) 0.3915(4) 0.4890(4) 0.064(2) Uani 1 1 d . .
F20 F 0.1994(6) 0.2931(5) 0.4996(6) 0.095(4) Uani 1 1 d . .
F21 F 0.2661(6) 0.3487(6) 0.5827(6) 0.112(5) Uani 1 1 d . .
F22 F 0.1457(6) 0.3525(6) 0.5640(5) 0.102(4) Uani 1 1 d . .
F23 F 0.2094(6) 0.4514(4) 0.5530(4) 0.068(2) Uani 1 1 d . .
F24 F 0.1427(5) 0.3966(7) 0.4704(5) 0.098(4) Uani 1 1 d . .

loop_
_atom_site_aniso_label
_atom_site_aniso_U_11
_atom_site_aniso_U_22
_atom_site_aniso_U_33
_atom_site_aniso_U_23
_atom_site_aniso_U_13
_atom_site_aniso_U_12
Ru1 0.0184(4) 0.0165(4) 0.0227(5) 0.0016(4) 0.0047(3) -0.0017(3)
Br1 0.0314(6) 0.0600(8) 0.0721(11) 0.0010(7) 0.0254(7) 0.0133(6)
Br2 0.0274(6) 0.0523(8) 0.0570(9) 0.0019(6) 0.0039(6) 0.0133(5)
N1 0.021(3) 0.012(4) 0.023(4) 0.003(3) 0.004(3) -0.005(3)
N2 0.020(4) 0.018(4) 0.027(4) 0.001(3) 0.003(3) 0.001(3)
N3 0.029(5) 0.016(4) 0.026(5) -0.002(4) 0.004(4) -0.010(4)
N4 0.023(4) 0.040(6) 0.020(5) 0.005(4) 0.004(4) 0.007(4)
N5 0.021(4) 0.014(4) 0.022(5) -0.004(3) 0.009(4) 0.004(3)
N6 0.024(4) 0.020(4) 0.027(5) -0.004(4) 0.016(4) -0.010(3)
C1 0.035(5) 0.037(6) 0.030(5) -0.001(5) 0.005(4) -0.009(4)
C2 0.034(5) 0.029(6) 0.051(6) 0.000(5) 0.015(4) -0.007(4)
C3 0.030(5) 0.028(6) 0.043(5) 0.002(4) 0.017(4) 0.007(4)
C4 0.028(5) 0.031(6) 0.039(6) -0.004(5) 0.007(4) -0.003(4)
C5 0.023(5) 0.015(5) 0.027(5) 0.001(4) 0.003(4) -0.011(4)
C6 0.017(4) 0.014(4) 0.024(5) -0.001(4) 0.007(4) -0.002(4)
C7 0.033(5) 0.040(6) 0.027(5) -0.003(5) 0.004(4) -0.003(4)
C8 0.026(5) 0.032(6) 0.038(5) -0.003(4) 0.002(4) -0.010(4)
C9 0.023(5) 0.026(5) 0.039(5) -0.003(4) 0.005(4) -0.002(4)
C10 0.015(4) 0.040(6) 0.034(5) 0.001(5) 0.004(4) 0.007(4)
C11 0.033(6) 0.038(7) 0.025(7) 0.012(5) 0.012(5) -0.003(5)
C12 0.034(6) 0.044(7) 0.027(7) -0.008(6) 0.012(5) 0.011(5)
C13 0.046(8) 0.055(9) 0.027(8) -0.014(6) 0.006(6) 0.019(6)
C14 0.036(6) 0.039(7) 0.029(7) -0.008(6) -0.008(6) 0.004(5)
C15 0.026(5) 0.019(5) 0.020(6) -0.001(4) -0.002(5) 0.001(4)
C16 0.023(5) 0.023(5) 0.037(7) -0.008(5) -0.006(5) 0.006(4)
C17 0.023(5) 0.015(5) 0.054(8) -0.007(5) -0.007(5) 0.002(4)
C18 0.052(8) 0.031(7) 0.054(9) -0.018(6) -0.017(7) 0.017(6)
C19 0.050(8) 0.040(7) 0.033(7) -0.020(6) -0.003(6) 0.013(6)
C20 0.025(6) 0.026(6) 0.098(12) -0.004(7) -0.005(7) -0.006(5)
C21 0.027(6) 0.035(7) 0.061(9) 0.013(6) 0.014(6) -0.008(5)
C22 0.037(6) 0.023(6) 0.057(8) 0.009(5) 0.006(6) -0.009(5)
C23 0.022(5) 0.042(6) 0.035(6) -0.016(5) -0.004(5) 0.004(5)
C24 0.030(5) 0.048(6) 0.034(6) -0.013(5) 0.000(5) 0.006(5)
C25 0.039(5) 0.051(6) 0.033(7) -0.004(5) -0.002(5) 0.018(5)
C26 0.042(5) 0.035(5) 0.018(5) 0.011(4) 0.007(4) 0.014(4)
C27 0.025(4) 0.024(5) 0.016(5) -0.001(4) 0.011(4) 0.009(4)
C28 0.057(6) 0.031(5) 0.040(7) 0.012(5) 0.018(5) 0.020(4)
C29 0.062(6) 0.031(6) 0.040(7) 0.013(5) 0.022(5) 0.011(5)
C30 0.044(6) 0.017(4) 0.031(6) 0.003(4) 0.024(5) 0.002(4)
C31 0.032(5) 0.028(5) 0.018(5) -0.001(4) 0.018(4) 0.003(4)
C32 0.049(7) 0.018(6) 0.061(9) -0.005(6) 0.033(7) -0.012(5)
C33 0.032(6) 0.031(6) 0.056(9) -0.009(6) 0.015(6) -0.018(5)
C34 0.019(5) 0.025(5) 0.033(7) -0.007(5) 0.002(5) -0.009(4)
Ru2 0.0173(4) 0.0173(4) 0.0227(5) 0.0009(4) 0.0039(3) -0.0015(3)
Br3 0.0584(8) 0.0287(6) 0.0701(10) 0.0147(6) 0.0139(7) 0.0172(6)
Br4 0.0564(8) 0.0263(6) 0.0653(10) -0.0076(6) 0.0156(7) 0.0087(6)
N7 0.017(4) 0.019(4) 0.035(6) 0.003(4) 0.002(4) -0.007(3)
N8 0.019(4) 0.018(4) 0.023(5) 0.003(4) 0.000(4) -0.006(3)
N9 0.019(4) 0.024(4) 0.024(4) -0.001(3) 0.007(3) -0.001(3)
N10 0.026(4) 0.021(4) 0.011(4) -0.007(3) 0.006(3) 0.001(3)
N11 0.025(5) 0.027(5) 0.016(5) -0.002(4) 0.006(4) 0.009(4)
N12 0.024(4) 0.018(4) 0.028(5) 0.008(4) 0.001(4) -0.003(4)
C35 0.047(6) 0.022(5) 0.028(5) -0.003(4) -0.005(5) 0.009(4)
C36 0.027(5) 0.021(5) 0.044(5) 0.006(4) 0.000(4) -0.001(4)
C37 0.031(5) 0.028(5) 0.044(6) 0.012(4) 0.002(5) -0.001(4)
C38 0.049(7) 0.033(5) 0.026(6) 0.008(5) 0.006(5) -0.007(5)
C39 0.022(5) 0.026(6) 0.030(7) 0.006(5) 0.001(5) -0.005(4)
C40 0.021(5) 0.020(5) 0.028(6) 0.003(4) 0.002(4) -0.005(4)
C41 0.041(6) 0.039(6) 0.033(6) -0.003(4) 0.014(5) -0.004(5)
C42 0.033(6) 0.033(5) 0.036(6) -0.002(4) 0.011(5) -0.003(4)
C43 0.027(5) 0.028(5) 0.043(5) -0.006(4) 0.005(4) 0.001(4)
C44 0.022(5) 0.029(5) 0.028(5) 0.002(4) 0.003(4) 0.011(4)
C45 0.033(5) 0.029(5) 0.030(6) 0.007(4) 0.012(4) 0.005(4)
C46 0.048(5) 0.035(6) 0.020(6) 0.003(4) 0.010(4) 0.010(4)
C47 0.047(6) 0.045(6) 0.027(6) 0.007(5) 0.004(5) 0.016(5)
C48 0.032(5) 0.041(6) 0.021(6) -0.003(4) -0.004(4) 0.010(4)
C49 0.021(4) 0.019(5) 0.021(5) -0.003(4) 0.007(4) 0.009(3)
C50 0.025(4) 0.020(5) 0.025(5) -0.007(4) 0.006(4) 0.001(4)
C51 0.025(5) 0.030(5) 0.043(6) -0.012(5) 0.010(4) -0.003(4)
C52 0.027(6) 0.061(9) 0.031(7) -0.015(6) -0.007(5) 0.007(6)
C53 0.022(6) 0.061(9) 0.045(8) -0.011(7) -0.012(6) 0.002(6)
C54 0.031(5) 0.031(6) 0.078(8) -0.005(5) 0.020(5) -0.012(4)
C55 0.035(5) 0.028(6) 0.071(8) 0.001(5) 0.023(5) -0.013(4)
C56 0.031(5) 0.024(5) 0.035(6) -0.005(4) 0.014(4) -0.004(4)
C57 0.031(6) 0.028(6) 0.045(8) -0.002(6) 0.008(6) -0.009(5)
C58 0.052(8) 0.028(6) 0.026(7) -0.008(5) 0.004(6) -0.003(5)
C59 0.043(7) 0.044(7) 0.029(7) -0.012(6) 0.001(6) 0.016(6)
C60 0.040(6) 0.029(6) 0.020(6) 0.002(5) 0.007(5) 0.018(5)
C61 0.021(5) 0.022(5) 0.024(6) 0.002(5) 0.001(4) 0.012(4)
C62 0.020(4) 0.029(6) 0.030(6) 0.014(5) 0.012(4) 0.007(4)
C63 0.017(4) 0.031(5) 0.036(6) 0.020(4) 0.008(4) 0.009(4)
C64 0.032(6) 0.052(8) 0.045(8) 0.012(7) 0.026(6) 0.009(6)
C65 0.046(7) 0.044(7) 0.033(7) 0.011(6) 0.021(6) 0.011(6)
C66 0.020(5) 0.039(6) 0.045(6) 0.024(4) 0.010(4) -0.002(4)
C67 0.024(5) 0.030(6) 0.052(7) 0.007(5) 0.004(4) -0.013(4)
C68 0.027(5) 0.028(6) 0.024(6) 0.006(5) 0.004(4) -0.015(4)
P1 0.0510(19) 0.0294(17) 0.055(2) 0.0024(15) 0.0213(17) 0.0074(15)
F1 0.065(6) 0.124(9) 0.110(9) -0.033(7) -0.038(6) 0.042(6)
F2 0.190(13) 0.065(7) 0.110(9) -0.032(6) 0.103(9) -0.043(7)
F3 0.059(5) 0.086(6) 0.076(6) 0.019(5) 0.027(5) 0.009(5)
F4 0.078(6) 0.074(7) 0.158(10) 0.040(7) 0.074(7) 0.038(5)
F5 0.132(9) 0.079(7) 0.146(11) 0.060(7) 0.109(9) 0.062(7)
F6 0.049(4) 0.047(5) 0.099(7) 0.021(5) 0.010(5) 0.005(4)
P2 0.0404(18) 0.0341(18) 0.080(3) 0.0073(18) 0.0235(19) -0.0070(15)
F7 0.080(7) 0.154(11) 0.069(7) 0.049(7) 0.036(6) 0.010(7)
F8 0.089(7) 0.103(8) 0.120(9) -0.074(7) 0.066(7) -0.054(6)
F9 0.048(5) 0.081(6) 0.113(8) 0.040(6) 0.012(5) -0.019(5)
F10 0.050(5) 0.055(5) 0.096(7) -0.015(5) 0.019(5) -0.016(4)
F11 0.104(7) 0.040(5) 0.076(6) 0.012(4) 0.021(6) 0.008(5)
F12 0.053(5) 0.044(5) 0.235(15) 0.014(7) -0.020(7) -0.003(4)
P3 0.0353(16) 0.0307(17) 0.071(3) -0.0052(17) 0.0110(17) -0.0056(14)
F13 0.067(6) 0.060(5) 0.093(7) 0.010(5) -0.008(5) -0.032(4)
F14 0.072(6) 0.037(4) 0.112(8) 0.008(5) 0.037(5) -0.012(4)
F15 0.042(5) 0.080(7) 0.219(15) 0.039(8) 0.017(7) -0.002(5)
F16 0.160(11) 0.060(6) 0.061(6) -0.011(5) -0.022(7) -0.016(6)
F17 0.041(4) 0.092(7) 0.086(6) 0.010(5) 0.020(4) 0.009(4)
F18 0.134(10) 0.079(7) 0.106(9) -0.036(6) 0.075(8) -0.048(7)
P4 0.0362(17) 0.0379(18) 0.053(2) -0.0123(16) 0.0128(16) -0.0108(14)
F19 0.045(4) 0.060(5) 0.095(7) 0.009(5) 0.037(5) 0.003(4)
F20 0.099(7) 0.049(5) 0.156(11) -0.030(6) 0.073(8) -0.038(5)
F21 0.102(8) 0.093(8) 0.112(9) 0.067(7) -0.034(7) -0.017(6)
F22 0.111(8) 0.113(8) 0.110(8) -0.056(7) 0.087(7) -0.065(7)
F23 0.098(7) 0.053(5) 0.057(6) -0.013(4) 0.029(5) -0.003(4)
F24 0.044(5) 0.160(11) 0.082(7) -0.046(7) 0.000(5) 0.016(6)

loop_
_atom_type_symbol
_atom_type_description
_atom_type_scat_dispersion_real
_atom_type_scat_dispersion_imag
_atom_type_scat_source
C C 0.0033 0.0016 'International Tables Vol C Tables 4.2.6.8 and 6.1.1.4'
H H 0.0000 0.0000 'International Tables Vol C Tables 4.2.6.8 and 6.1.1.4'
Br Br -0.2901 2.4595 'International Tables Vol C Tables 4.2.6.8 and 6.1.1.4'
F F 0.0171 0.0103 'International Tables Vol C Tables 4.2.6.8 and 6.1.1.4'
N N 0.0061 0.0033 'International Tables Vol C Tables 4.2.6.8 and 6.1.1.4'
P P 0.1023 0.0942 'International Tables Vol C Tables 4.2.6.8 and 6.1.1.4'
Ru Ru -1.2594 0.8363 'International Tables Vol C Tables 4.2.6.8 and 6.1.1.4'

loop_
_geom_angle_atom_site_label_1
_geom_angle_atom_site_label_2
_geom_angle_atom_site_label_3
_geom_angle
N1 Ru1 N2 78.8(3)
N1 Ru1 N3 93.0(3)
N1 Ru1 N4 171.9(3)
N1 Ru1 N5 95.7(3)
N1 Ru1 N6 92.0(3)
N2 Ru1 N5 172.7(3)
N3 Ru1 N2 89.8(3)
N3 Ru1 N5 95.3(3)
N4 Ru1 N2 96.3(3)
N4 Ru1 N3 80.5(4)
N4 Ru1 N5 89.7(3)
N6 Ru1 N2 94.4(3)
N6 Ru1 N3 174.0(3)
N6 Ru1 N4 94.8(4)
N6 Ru1 N5 80.9(3)
C4 N1 Ru1 125.9(7)
C4 N1 C5 118.9(9)
C5 N1 Ru1 115.1(7)
C6 N2 Ru1 115.9(6)
C10 N2 Ru1 124.8(8)
C10 N2 C6 119.3(9)
C16 N3 Ru1 112.6(7)
C22 N3 Ru1 130.6(8)
C22 N3 C16 116.9(10)
C11 N4 Ru1 129.6(8)
C11 N4 C15 118.6(10)
C15 N4 Ru1 111.7(7)
C23 N5 Ru1 129.1(8)
C23 N5 C27 119.9(9)
C27 N5 Ru1 110.9(6)
C31 N6 Ru1 112.0(7)
C34 N6 Ru1 129.5(7)
C34 N6 C31 118.5(9)
C2 C1 H1 119.6
C5 C1 H1 119.6
C5 C1 C2 120.8(11)
C1 C2 H2 120.7
C3 C2 C1 118.5(12)
C3 C2 H2 120.7
C2 C3 Br1 121.3(9)
C2 C3 C4 120.6(11)
C4 C3 Br1 118.0(9)
N1 C4 C3 121.5(10)
N1 C4 H4 119.3
C3 C4 H4 119.3
N1 C5 C6 115.5(10)
C1 C5 N1 119.7(9)
C1 C5 C6 124.9(10)
N2 C6 C5 114.6(9)
N2 C6 C7 120.9(9)
C7 C6 C5 124.5(10)
C6 C7 H7 119.4
C6 C7 C8 121.3(12)
C8 C7 H7 119.4
C7 C8 H8 121.3
C7 C8 C9 117.5(11)
C9 C8 H8 121.3
C8 C9 Br2 121.3(8)
C10 C9 Br2 118.6(9)
C10 C9 C8 120.1(10)
N2 C10 C9 120.7(11)
N2 C10 H10 119.7
C9 C10 H10 119.7
N4 C11 H11 118.4
N4 C11 C12 123.2(11)
C12 C11 H11 118.4
C11 C12 H12 121.0
C13 C12 C11 118.1(12)
C13 C12 H12 121.0
C12 C13 H13 119.6
C14 C13 C12 120.8(12)
C14 C13 H13 119.6
C13 C14 C15 117.3(11)
C13 C14 C19 124.1(13)
C19 C14 C15 118.6(13)
N4 C15 C14 121.9(11)
N4 C15 C16 118.9(10)
C16 C15 C14 119.2(10)
N3 C16 C15 116.3(9)
N3 C16 C17 122.5(11)
C15 C16 C17 121.2(11)
C18 C17 C16 118.4(12)
C20 C17 C16 116.2(12)
C20 C17 C18 125.3(12)
C17 C18 H18 119.9
C19 C18 C17 120.3(12)
C19 C18 H18 119.9
C14 C19 H19 118.9
C18 C19 C14 122.1(12)
C18 C19 H19 118.9
C17 C20 H20 119.4
C21 C20 C17 121.2(11)
C21 C20 H20 119.4
C20 C21 H21 120.4
C20 C21 C22 119.1(13)
C22 C21 H21 120.4
N3 C22 C21 124.0(13)
N3 C22 H22 118.0
C21 C22 H22 118.0
N5 C23 H23 118.9
N5 C23 C24 122.2(12)
C24 C23 H23 118.9
C23 C24 H24 120.1
C25 C24 C23 119.9(11)
C25 C24 H24 120.1
C24 C25 H25 120.3
C24 C25 C26 119.3(11)
C26 C25 H25 120.3
C25 C26 C27 118.0(10)
C25 C26 C28 125.8(11)
C28 C26 C27 116.2(11)
N5 C27 C26 120.6(9)
C31 C27 N5 117.2(9)
C31 C27 C26 122.0(10)
C26 C28 H28 118.5
C29 C28 C26 123.0(12)
C29 C28 H28 118.5
C28 C29 H29 118.7
C28 C29 C30 122.6(11)
C30 C29 H29 118.7
C31 C30 C29 115.9(11)
C32 C30 C29 125.4(10)
C32 C30 C31 118.7(10)
N6 C31 C27 118.8(9)
N6 C31 C30 121.0(10)
C27 C31 C30 120.2(10)
C30 C32 H32 120.8
C33 C32 C30 118.4(10)
C33 C32 H32 120.8
C32 C33 H33 119.3
C32 C33 C34 121.4(11)
C34 C33 H33 119.3
N6 C34 C33 121.9(11)
N6 C34 H34 119.0
C33 C34 H34 119.0
N7 Ru2 N9 93.6(3)
N7 Ru2 N10 171.2(3)
N7 Ru2 N11 97.0(3)
N7 Ru2 N12 91.2(3)
N8 Ru2 N7 78.3(3)
N8 Ru2 N9 90.4(3)
N8 Ru2 N10 96.1(3)
N8 Ru2 N11 172.6(3)
N8 Ru2 N12 94.2(3)
N9 Ru2 N10 79.5(3)
N9 Ru2 N11 95.6(3)
N9 Ru2 N12 173.9(3)
N10 Ru2 N12 96.0(3)
N11 Ru2 N10 89.2(3)
N11 Ru2 N12 80.1(3)
C35 N7 Ru2 125.9(8)
C39 N7 Ru2 116.2(7)
C39 N7 C35 117.7(9)
C40 N8 Ru2 116.9(7)
C40 N8 C44 117.6(9)
C44 N8 Ru2 125.5(7)
C50 N9 Ru2 115.1(7)
C56 N9 Ru2 129.6(7)
C56 N9 C50 115.3(9)
C45 N10 Ru2 128.3(7)
C45 N10 C49 119.3(9)
C49 N10 Ru2 112.3(6)
C57 N11 Ru2 129.0(8)
C57 N11 C61 118.7(10)
C61 N11 Ru2 112.2(7)
C62 N12 Ru2 113.1(7)
C68 N12 Ru2 129.3(8)
C68 N12 C62 117.6(9)
N7 C35 H35 119.3
C36 C35 N7 121.5(11)
C36 C35 H35 119.3
C35 C36 Br3 118.1(9)
C35 C36 C37 122.0(11)
C37 C36 Br3 119.9(8)
C36 C37 H37 121.2
C36 C37 C38 117.7(10)
C38 C37 H37 121.2
C37 C38 H38 120.0
C37 C38 C39 120.0(12)
C39 C38 H38 120.0
N7 C39 C38 121.0(10)
N7 C39 C40 115.4(9)
C38 C39 C40 123.6(11)
N8 C40 C39 112.9(10)
C41 C40 N8 123.1(10)
C41 C40 C39 124.0(10)
C40 C41 H41 120.3
C40 C41 C42 119.3(11)
C42 C41 H41 120.3
C41 C42 H42 121.0
C43 C42 C41 118.0(11)
C43 C42 H42 121.0
C42 C43 Br4 120.9(9)
C42 C43 C44 121.0(10)
C44 C43 Br4 118.0(9)
N8 C44 C43 120.8(10)
N8 C44 H44 119.6
C43 C44 H44 119.6
N10 C45 H45 118.6
N10 C45 C46 122.8(11)
C46 C45 H45 118.6
C45 C46 H46 121.1
C47 C46 C45 117.7(11)
C47 C46 H46 121.1
C46 C47 H47 120.1
C48 C47 C46 119.8(11)
C48 C47 H47 120.1
C47 C48 C49 118.3(10)
C47 C48 C53 122.4(11)
C49 C48 C53 119.3(12)
N10 C49 C48 122.0(10)
N10 C49 C50 118.0(9)
C48 C49 C50 119.9(10)
N9 C50 C49 115.0(9)
N9 C50 C51 124.6(10)
C51 C50 C49 120.4(10)
C50 C51 C52 118.0(11)
C54 C51 C50 117.7(11)
C54 C51 C52 124.3(11)
C51 C52 H52 118.9
C53 C52 C51 122.2(11)
C53 C52 H52 118.9
C48 C53 H53 119.9
C52 C53 C48 120.2(12)
C52 C53 H53 119.9
C51 C54 H54 120.8
C55 C54 C51 118.5(11)
C55 C54 H54 120.8
C54 C55 H55 119.4
C56 C55 C54 121.1(12)
C56 C55 H55 119.4
N9 C56 C55 122.8(11)
N9 C56 H56 118.6
C55 C56 H56 118.6
N11 C57 H57 118.2
N11 C57 C58 123.7(11)
C58 C57 H57 118.2
C57 C58 H58 120.8
C59 C58 C57 118.4(11)
C59 C58 H58 120.8
C58 C59 H59 119.2
C58 C59 C60 121.6(12)
C60 C59 H59 119.2
C59 C60 C61 115.8(11)
C65 C60 C59 126.9(11)
C65 C60 C61 117.2(11)
N11 C61 C60 121.7(10)
N11 C61 C62 119.2(10)
C62 C61 C60 119.1(10)
N12 C62 C61 115.3(9)
N12 C62 C63 124.4(10)
C63 C62 C61 120.3(11)
C62 C63 C64 119.0(11)
C62 C63 C66 115.8(11)
C64 C63 C66 125.2(10)
C63 C64 H64 119.0
C65 C64 C63 121.9(11)
C65 C64 H64 119.0
C60 C65 H65 118.8
C64 C65 C60 122.3(12)
C64 C65 H65 118.8
C63 C66 H66 119.9
C67 C66 C63 120.2(10)
C67 C66 H66 119.9
C66 C67 H67 120.4
C66 C67 C68 119.2(11)
C68 C67 H67 120.4
N12 C68 C67 122.8(12)
N12 C68 H68 118.6
C67 C68 H68 118.6
F1 P1 F2 178.1(7)
F1 P1 F4 90.1(7)
F1 P1 F5 88.3(7)
F3 P1 F1 90.8(6)
F3 P1 F2 87.3(6)
F3 P1 F4 178.6(6)
F3 P1 F5 89.4(5)
F3 P1 F6 90.0(5)
F4 P1 F2 91.8(7)
F4 P1 F5 89.4(5)
F5 P1 F2 91.5(7)
F6 P1 F1 91.1(6)
F6 P1 F2 89.0(6)
F6 P1 F4 91.2(5)
F6 P1 F5 179.1(6)
F7 P2 F8 178.9(6)
F7 P2 F9 90.3(6)
F7 P2 F10 89.6(6)
F7 P2 F11 90.0(6)
F8 P2 F9 88.7(6)
F8 P2 F10 91.4(5)
F8 P2 F11 89.5(6)
F9 P2 F10 179.5(6)
F9 P2 F11 91.2(5)
F10 P2 F11 88.4(5)
F12 P2 F7 89.8(8)
F12 P2 F8 90.6(8)
F12 P2 F9 89.9(5)
F12 P2 F10 90.6(5)
F12 P2 F11 178.9(6)
F13 P3 F14 178.7(5)
F13 P3 F18 88.7(6)
F14 P3 F18 90.7(6)
F15 P3 F13 88.8(6)
F15 P3 F14 92.4(6)
F15 P3 F16 91.3(8)
F15 P3 F17 178.1(7)
F15 P3 F18 90.7(8)
F16 P3 F13 90.4(6)
F16 P3 F14 90.1(6)
F16 P3 F17 90.5(6)
F16 P3 F18 177.8(7)
F17 P3 F13 91.5(5)
F17 P3 F14 87.3(5)
F17 P3 F18 87.4(6)
F19 P4 F20 90.1(5)
F19 P4 F21 90.2(6)
F19 P4 F23 89.8(5)
F21 P4 F20 90.3(7)
F21 P4 F23 89.5(6)
F22 P4 F19 179.0(7)
F22 P4 F20 89.3(5)
F22 P4 F21 89.0(7)
F22 P4 F23 90.9(5)
F23 P4 F20 179.7(7)
F24 P4 F19 89.8(6)
F24 P4 F20 90.0(7)
F24 P4 F21 179.7(8)
F24 P4 F22 91.0(7)
F24 P4 F23 90.3(6)

loop_
_geom_bond_atom_site_label_1
_geom_bond_atom_site_label_2
_geom_bond_distance
Ru1 N1 2.046(9)
Ru1 N2 2.070(8)
Ru1 N3 2.069(8)
Ru1 N4 2.062(9)
Ru1 N5 2.077(8)
Ru1 N6 2.057(8)
Br1 C3 1.871(11)
Br2 C9 1.888(11)
N1 C4 1.366(14)
N1 C5 1.377(13)
N2 C6 1.346(14)
N2 C10 1.340(13)
N3 C16 1.381(15)
N3 C22 1.320(16)
N4 C11 1.336(14)
N4 C15 1.373(14)
N5 C23 1.296(13)
N5 C27 1.391(13)
N6 C31 1.357(14)
N6 C34 1.331(12)
C1 H1 0.9500
C1 C2 1.400(16)
C1 C5 1.372(16)
C2 H2 0.9500
C2 C3 1.350(17)
C3 C4 1.370(17)
C4 H4 0.9500
C5 C6 1.459(14)
C6 C7 1.350(15)
C7 H7 0.9500
C7 C8 1.359(16)
C8 H8 0.9500
C8 C9 1.384(17)
C9 C10 1.369(15)
C10 H10 0.9500
C11 H11 0.9500
C11 C12 1.403(16)
C12 H12 0.9500
C12 C13 1.398(18)
C13 H13 0.9500
C13 C14 1.390(19)
C14 C15 1.432(17)
C14 C19 1.392(17)
C15 C16 1.396(17)
C16 C17 1.415(15)
C17 C18 1.409(19)
C17 C20 1.39(2)
C18 H18 0.9500
C18 C19 1.38(2)
C19 H19 0.9500
C20 H20 0.9500
C20 C21 1.35(2)
C21 H21 0.9500
C21 C22 1.374(16)
C22 H22 0.9500
C23 H23 0.9500
C23 C24 1.423(16)
C24 H24 0.9500
C24 C25 1.374(18)
C25 H25 0.9500
C25 C26 1.403(17)
C26 C27 1.432(14)
C26 C28 1.405(17)
C27 C31 1.390(15)
C28 H28 0.9500
C28 C29 1.318(19)
C29 H29 0.9500
C29 C30 1.455(17)
C30 C31 1.426(15)
C30 C32 1.397(17)
C32 H32 0.9500
C32 C33 1.335(18)
C33 H33 0.9500
C33 C34 1.398(15)
C34 H34 0.9500
Ru2 N7 2.035(8)
Ru2 N8 2.035(9)
Ru2 N9 2.044(8)
Ru2 N10 2.076(8)
Ru2 N11 2.073(8)
Ru2 N12 2.080(8)
Br3 C36 1.881(11)
Br4 C43 1.874(11)
N7 C35 1.408(13)
N7 C39 1.342(15)
N8 C40 1.359(14)
N8 C44 1.365(13)
N9 C50 1.350(13)
N9 C56 1.348(14)
N10 C45 1.321(14)
N10 C49 1.351(13)
N11 C57 1.320(14)
N11 C61 1.351(14)
N12 C62 1.378(14)
N12 C68 1.291(13)
C35 H35 0.9500
C35 C36 1.339(16)
C36 C37 1.361(18)
C37 H37 0.9500
C37 C38 1.398(17)
C38 H38 0.9500
C38 C39 1.404(16)
C39 C40 1.465(15)
C40 C41 1.344(16)
C41 H41 0.9500
C41 C42 1.411(17)
C42 H42 0.9500
C42 C43 1.353(17)
C43 C44 1.386(16)
C44 H44 0.9500
C45 H45 0.9500
C45 C46 1.421(16)
C46 H46 0.9500
C46 C47 1.395(18)
C47 H47 0.9500
C47 C48 1.389(18)
C48 C49 1.413(14)
C48 C53 1.425(16)
C49 C50 1.429(15)
C50 C51 1.388(15)
C51 C52 1.455(17)
C51 C54 1.366(18)
C52 H52 0.9500
C52 C53 1.346(19)
C53 H53 0.9500
C54 H54 0.9500
C54 C55 1.363(19)
C55 H55 0.9500
C55 C56 1.356(16)
C56 H56 0.9500
C57 H57 0.9500
C57 C58 1.425(17)
C58 H58 0.9500
C58 C59 1.321(18)
C59 H59 0.9500
C59 C60 1.432(18)
C60 C61 1.450(15)
C60 C65 1.393(17)
C61 C62 1.424(15)
C62 C63 1.385(15)
C63 C64 1.396(18)
C63 C66 1.412(17)
C64 H64 0.9500
C64 C65 1.346(18)
C65 H65 0.9500
C66 H66 0.9500
C66 C67 1.359(18)
C67 H67 0.9500
C67 C68 1.417(15)
C68 H68 0.9500
P1 F1 1.567(11)
P1 F2 1.601(12)
P1 F3 1.561(9)
P1 F4 1.582(10)
P1 F5 1.594(10)
P1 F6 1.564(8)
P2 F7 1.550(11)
P2 F8 1.556(11)
P2 F9 1.575(9)
P2 F10 1.594(9)
P2 F11 1.598(8)
P2 F12 1.546(10)
P3 F13 1.599(9)
P3 F14 1.604(9)
P3 F15 1.558(10)
P3 F16 1.562(10)
P3 F17 1.590(8)
P3 F18 1.604(11)
P4 F19 1.577(9)
P4 F20 1.604(9)
P4 F21 1.582(10)
P4 F22 1.573(9)
P4 F23 1.591(8)
P4 F24 1.572(11)

loop_
_geom_hbond_atom_site_label_D
_geom_hbond_atom_site_label_H
_geom_hbond_atom_site_label_A
_geom_hbond_distance_DH
_geom_hbond_distance_HA
_geom_hbond_distance_DA
_geom_hbond_angle_DHA
_geom_hbond_site_symmetry_A
C34 H34 F2 0.95 2.66 2.956(16) 98.7 .
C68 H68 F24 0.95 2.65 2.978(14) 100.7 2_665

loop_
_geom_torsion_atom_site_label_1
_geom_torsion_atom_site_label_2
_geom_torsion_atom_site_label_3
_geom_torsion_atom_site_label_4
_geom_torsion
Ru1 N1 C4 C3 179.7(8)
Ru1 N1 C5 C1 179.7(8)
Ru1 N1 C5 C6 -0.2(10)
Ru1 N2 C6 C5 4.0(11)
Ru1 N2 C6 C7 -175.0(8)
Ru1 N2 C10 C9 177.2(8)
Ru1 N3 C16 C15 -0.2(11)
Ru1 N3 C16 C17 -179.3(8)
Ru1 N3 C22 C21 178.9(9)
Ru1 N4 C11 C12 -177.9(8)
Ru1 N4 C15 C14 179.0(8)
Ru1 N4 C15 C16 2.1(11)
Ru1 N5 C23 C24 178.9(8)
Ru1 N5 C27 C26 -178.9(8)
Ru1 N5 C27 C31 5.5(11)
Ru1 N6 C31 C27 -0.4(12)
Ru1 N6 C31 C30 177.9(8)
Ru1 N6 C34 C33 -178.6(8)
Br1 C3 C4 N1 178.4(8)
Br2 C9 C10 N2 -180.0(8)
N1 C5 C6 N2 -2.5(12)
N1 C5 C6 C7 176.5(9)
N2 C6 C7 C8 -4.8(16)
N3 C16 C17 C18 -178.0(10)
N3 C16 C17 C20 -0.7(15)
N4 C11 C12 C13 -3.4(17)
N4 C15 C16 N3 -1.3(14)
N4 C15 C16 C17 177.8(9)
N5 C23 C24 C25 -1.8(18)
N5 C27 C31 N6 -3.5(14)
N5 C27 C31 C30 178.1(9)
C1 C2 C3 Br1 -176.2(8)
C1 C2 C3 C4 -0.8(17)
C1 C5 C6 N2 177.6(9)
C1 C5 C6 C7 -3.4(16)
C2 C1 C5 N1 -0.9(15)
C2 C1 C5 C6 179.0(10)
C2 C3 C4 N1 2.8(17)
C4 N1 C5 C1 2.8(13)
C4 N1 C5 C6 -177.1(9)
C5 N1 C4 C3 -3.7(15)
C5 C1 C2 C3 -0.1(17)
C5 C6 C7 C8 176.2(10)
C6 N2 C10 C9 -4.1(16)
C6 C7 C8 C9 1.2(16)
C7 C8 C9 Br2 -178.5(8)
C7 C8 C9 C10 0.8(16)
C8 C9 C10 N2 0.6(16)
C10 N2 C6 C5 -174.7(9)
C10 N2 C6 C7 6.2(15)
C11 N4 C15 C14 -2.2(14)
C11 N4 C15 C16 -179.0(9)
C11 C12 C13 C14 2.0(17)
C12 C13 C14 C15 -0.8(16)
C12 C13 C14 C19 -179.9(11)
C13 C14 C15 N4 0.8(15)
C13 C14 C15 C16 177.7(10)
C13 C14 C19 C18 -179.2(12)
C14 C15 C16 N3 -178.3(9)
C14 C15 C16 C17 0.8(15)
C15 N4 C11 C12 3.5(15)
C15 C14 C19 C18 1.7(17)
C15 C16 C17 C18 2.9(15)
C15 C16 C17 C20 -179.7(10)
C16 N3 C22 C21 1.2(16)
C16 C17 C18 C19 -4.4(16)
C16 C17 C20 C21 2.5(17)
C17 C18 C19 C14 2.1(18)
C17 C20 C21 C22 -2.6(19)
C18 C17 C20 C21 179.7(11)
C19 C14 C15 N4 -180.0(10)
C19 C14 C15 C16 -3.1(15)
C20 C17 C18 C19 178.5(11)
C20 C21 C22 N3 0.6(19)
C22 N3 C16 C15 178.0(10)
C22 N3 C16 C17 -1.1(14)
C23 N5 C27 C26 -2.4(15)
C23 N5 C27 C31 -178.0(10)
C23 C24 C25 C26 -0.2(19)
C24 C25 C26 C27 0.8(18)
C24 C25 C26 C28 180.0(12)
C25 C26 C27 N5 0.4(16)
C25 C26 C27 C31 175.8(11)
C25 C26 C28 C29 -175.9(13)
C26 C27 C31 N6 -179.0(10)
C26 C27 C31 C30 2.6(16)
C26 C28 C29 C30 -2(2)
C27 N5 C23 C24 3.1(17)
C27 C26 C28 C29 3.2(19)
C28 C26 C27 N5 -178.8(10)
C28 C26 C27 C31 -3.4(16)
C28 C29 C30 C31 1.0(18)
C28 C29 C30 C32 178.8(12)
C29 C30 C31 N6 -179.6(10)
C29 C30 C31 C27 -1.3(15)
C29 C30 C32 C33 179.9(12)
C30 C32 C33 C34 1.8(19)
C31 N6 C34 C33 1.1(16)
C31 C30 C32 C33 -2.5(17)
C32 C30 C31 N6 2.5(16)
C32 C30 C31 C27 -179.2(10)
C32 C33 C34 N6 -1.1(19)
C34 N6 C31 C27 179.9(10)
C34 N6 C31 C30 -1.8(15)
Ru2 N7 C35 C36 -178.7(9)
Ru2 N7 C39 C38 178.7(8)
Ru2 N7 C39 C40 -2.1(11)
Ru2 N8 C40 C39 5.4(11)
Ru2 N8 C40 C41 -173.6(8)
Ru2 N8 C44 C43 175.2(8)
Ru2 N9 C50 C49 -0.3(11)
Ru2 N9 C50 C51 178.8(9)
Ru2 N9 C56 C55 -177.7(9)
Ru2 N10 C45 C46 179.3(8)
Ru2 N10 C49 C48 179.5(8)
Ru2 N10 C49 C50 3.2(11)
Ru2 N11 C57 C58 -178.0(8)
Ru2 N11 C61 C60 -179.6(7)
Ru2 N11 C61 C62 3.2(11)
Ru2 N12 C62 C61 -1.8(11)
Ru2 N12 C62 C63 178.6(8)
Ru2 N12 C68 C67 179.9(8)
Br3 C36 C37 C38 -178.3(8)
Br4 C43 C44 N8 178.0(7)
N7 C35 C36 Br3 -179.6(8)
N7 C35 C36 C37 2.5(18)
N7 C39 C40 N8 -2.1(13)
N7 C39 C40 C41 176.9(10)
N8 C40 C41 C42 -4.7(17)
N9 C50 C51 C52 -179.7(10)
N9 C50 C51 C54 -0.7(17)
N10 C45 C46 C47 0.9(17)
N10 C49 C50 N9 -2.0(14)
N10 C49 C50 C51 178.8(10)
N11 C57 C58 C59 -4.8(18)
N11 C61 C62 N12 -0.9(13)
N11 C61 C62 C63 178.6(9)
N12 C62 C63 C64 -178.9(10)
N12 C62 C63 C66 1.4(15)
C35 N7 C39 C38 3.5(15)
C35 N7 C39 C40 -177.3(9)
C35 C36 C37 C38 -0.5(17)
C36 C37 C38 C39 0.0(17)
C37 C38 C39 N7 -1.6(17)
C37 C38 C39 C40 179.2(10)
C38 C39 C40 N8 177.0(10)
C38 C39 C40 C41 -3.9(17)
C39 N7 C35 C36 -4.0(16)
C39 C40 C41 C42 176.3(10)
C40 N8 C44 C43 -3.3(14)
C40 C41 C42 C43 2.6(16)
C41 C42 C43 Br4 -177.5(8)
C41 C42 C43 C44 -1.1(16)
C42 C43 C44 N8 1.5(16)
C44 N8 C40 C39 -175.9(8)
C44 N8 C40 C41 5.0(15)
C45 N10 C49 C48 0.3(15)
C45 N10 C49 C50 -176.0(10)
C45 C46 C47 C48 1.2(18)
C46 C47 C48 C49 -2.5(18)
C46 C47 C48 C53 178.9(12)
C47 C48 C49 N10 1.8(16)
C47 C48 C49 C50 178.0(10)
C47 C48 C53 C52 -179.0(12)
C48 C49 C50 N9 -178.4(10)
C48 C49 C50 C51 2.5(15)
C49 N10 C45 C46 -1.6(16)
C49 C48 C53 C52 2.4(19)
C49 C50 C51 C52 -0.6(16)
C49 C50 C51 C54 178.3(11)
C50 N9 C56 C55 2.7(16)
C50 C51 C52 C53 -0.3(18)
C50 C51 C54 C55 1.8(19)
C51 C52 C53 C48 -1(2)
C51 C54 C55 C56 -1(2)
C52 C51 C54 C55 -179.3(12)
C53 C48 C49 N10 -179.5(10)
C53 C48 C49 C50 -3.3(16)
C54 C51 C52 C53 -179.2(13)
C54 C55 C56 N9 -1.7(19)
C56 N9 C50 C49 179.4(9)
C56 N9 C50 C51 -1.5(15)
C57 N11 C61 C60 -2.9(15)
C57 N11 C61 C62 180.0(10)
C57 C58 C59 C60 0.7(18)
C58 C59 C60 C61 1.8(17)
C58 C59 C60 C65 -178.2(12)
C59 C60 C61 N11 -0.8(15)
C59 C60 C61 C62 176.3(10)
C59 C60 C65 C64 -176.9(12)
C60 C61 C62 N12 -178.2(8)
C60 C61 C62 C63 1.4(15)
C61 N11 C57 C58 5.8(16)
C61 C60 C65 C64 3.1(17)
C61 C62 C63 C64 1.6(15)
C61 C62 C63 C66 -178.1(9)
C62 N12 C68 C67 -0.5(15)
C62 C63 C64 C65 -2.3(17)
C62 C63 C66 C67 -0.2(15)
C63 C64 C65 C60 -0.2(19)
C63 C66 C67 C68 -1.1(16)
C64 C63 C66 C67 -180.0(11)
C65 C60 C61 N11 179.2(10)
C65 C60 C61 C62 -3.7(15)
C66 C63 C64 C65 177.4(11)
C66 C67 C68 N12 1.5(16)
C68 N12 C62 C61 178.5(9)
C68 N12 C62 C63 -1.0(15)

loop_
_smtbx_masks_void_nr
_smtbx_masks_void_average_x
_smtbx_masks_void_average_y
_smtbx_masks_void_average_z
_smtbx_masks_void_volume
_smtbx_masks_void_count_electrons
1 0.192 0.305 0.751 101.4 29.5
2 0.192 0.695 0.251 101.4 29.7
3 0.266 0.309 0.066 99.8 28.7
4 0.266 0.691 0.566 99.8 28.8
5 0.692 0.195 0.251 101.4 29.7
6 0.692 0.805 0.751 101.4 29.5
7 0.766 0.191 0.566 99.8 28.8
8 0.766 0.809 0.066 99.8 28.7
